data_7025468
loop_
_publ_author_name
'Jones, Roderick C.'
'Canty, Allan J.'
'Caradoc-Davies, Tom'
'Davies, Noel W.'
'Gardiner, Michael G.'
'Marriott, Philip J.'
'R\"uhle, Christian P G'
'Tolhurst, Vicki-Anne'

_publ_section_title
;
 A new mechanistic pathway under Sonogashira reaction protocol involving
 multiple acetylene insertions.
;
_journal_issue 16
_journal_name_full 'Dalton transactions (Cambridge, England : 2003)'
_journal_page_first 3799
_journal_page_last 3801
_journal_paper_doi 10.1039/c001109f
_journal_volume 39
_journal_year 2010
_chemical_formula_moiety 'C13 H13 I N2 O2 Pd S'
_chemical_formula_sum 'C13 H13 I N2 O2 Pd S'
_chemical_formula_weight 494.61
_chemical_name_systematic
;
?
;
_space_group_IT_number 14
_symmetry_cell_setting monoclinic
_symmetry_Int_Tables_number 14
_symmetry_space_group_name_Hall '-P 2yn'
_symmetry_space_group_name_H-M 'P 1 21/n 1'
_atom_sites_solution_hydrogens geom
_atom_sites_solution_primary direct
_atom_sites_solution_secondary difmap
_audit_creation_method SHELXL-97
_cell_angle_alpha 90.000
_cell_angle_beta 95.476(6)
_cell_angle_gamma 90.000
_cell_formula_units_Z 4
_cell_length_a 7.7510(10)
_cell_length_b 11.9940(13)
_cell_length_c 16.0450(12)
_cell_measurement_reflns_used 14568
_cell_measurement_temperature 100(2)
_cell_measurement_theta_max 26.44
_cell_measurement_theta_min 2.32
_cell_volume 1484.8(3)
_computing_cell_refinement XDS
_computing_data_collection BLU-ICE
_computing_data_reduction XDS
_computing_molecular_graphics
;
'X-SEED (Barbour, 2008) and ORTEPIII (Farrugia, 1998)'
;
_computing_publication_material 'WinGX (Farrugia, 1999)'
_computing_structure_refinement 'SHELXL-97 (Sheldrick, 1997)'
_computing_structure_solution 'SHELXS-97 (Sheldrick, 1990)'
_diffrn_ambient_temperature 100(2)
_diffrn_detector_area_resol_mean 'ADSC Q210'
_diffrn_measured_fraction_theta_full 0.960
_diffrn_measured_fraction_theta_max 0.960
_diffrn_measurement_device_type '3-BM1 Australian Synchrotron'
_diffrn_measurement_method Rotation
_diffrn_radiation_monochromator Si<111>
_diffrn_radiation_source 'synchrotron BM'
_diffrn_radiation_type Synchrotron
_diffrn_radiation_wavelength 0.77487
_diffrn_reflns_av_R_equivalents 0.0995
_diffrn_reflns_av_sigmaI/netI 0.0592
_diffrn_reflns_limit_h_max 8
_diffrn_reflns_limit_h_min -8
_diffrn_reflns_limit_k_max 13
_diffrn_reflns_limit_k_min -13
_diffrn_reflns_limit_l_max 18
_diffrn_reflns_limit_l_min -18
_diffrn_reflns_number 15675
_diffrn_reflns_theta_full 26.44
_diffrn_reflns_theta_max 26.44
_diffrn_reflns_theta_min 2.32
_exptl_absorpt_coefficient_mu 3.471
_exptl_absorpt_correction_type none
_exptl_crystal_colour orange
_exptl_crystal_density_diffrn 2.213
_exptl_crystal_density_method 'not measured'
_exptl_crystal_description plate
_exptl_crystal_F_000 944
_exptl_crystal_size_max 0.03
_exptl_crystal_size_mid 0.03
_exptl_crystal_size_min 0.03
_refine_diff_density_max 0.748
_refine_diff_density_min -1.497
_refine_diff_density_rms 0.184
_refine_ls_extinction_method none
_refine_ls_goodness_of_fit_ref 1.087
_refine_ls_hydrogen_treatment constr
_refine_ls_matrix_type full
_refine_ls_number_parameters 184
_refine_ls_number_reflns 2262
_refine_ls_number_restraints 0
_refine_ls_restrained_S_all 1.087
_refine_ls_R_factor_all 0.0370
_refine_ls_R_factor_gt 0.0363
_refine_ls_shift/su_max 0.001
_refine_ls_shift/su_mean 0.000
_refine_ls_structure_factor_coef Fsqd
_refine_ls_weighting_details 'calc w=1/[\s^2^(Fo^2^)+(0.0331P)^2^+5.6246P] where P=(Fo^2^+2Fc^2^)/3'
_refine_ls_weighting_scheme calc
_refine_ls_wR_factor_gt 0.0887
_refine_ls_wR_factor_ref 0.0892
_reflns_number_gt 2190
_reflns_number_total 2262
_reflns_threshold_expression >2sigma(I)
_cod_data_source_file c001109f.txt
_cod_data_source_block c:\PdI(4O2NC6H4)pyCH2SMe
_cod_original_sg_symbol_H-M P21/n
_cod_database_code 7025468

loop_
_symmetry_equiv_pos_as_xyz
'x, y, z'
'-x+1/2, y+1/2, -z+1/2'
'-x, -y, -z'
'x-1/2, -y-1/2, z-1/2'

loop_
_atom_site_label
_atom_site_type_symbol
_atom_site_fract_x
_atom_site_fract_y
_atom_site_fract_z
_atom_site_U_iso_or_equiv
_atom_site_adp_type
_atom_site_occupancy
_atom_site_symmetry_multiplicity
_atom_site_calc_flag
_atom_site_refinement_flags
I1 I 0.06554(4) 0.62363(3) 0.891982(18) 0.0151(9) Uani 1 1 d .
Pd1 Pd 0.04008(4) 0.71002(3) 1.03991(2) 0.0098(9) Uani 1 1 d .
S1 S 0.01956(15) 0.80076(10) 1.16377(7) 0.0134(9) Uani 1 1 d .
N1 N 0.2558(5) 0.6258(3) 1.1070(3) 0.0132(12) Uani 1 1 d .
C9 C -0.2799(7) 0.9555(4) 0.9111(3) 0.0170(14) Uani 1 1 d .
H9 H -0.2626 1.0226 0.8815 0.020 Uiso 1 1 calc R
C2 C 0.3118(6) 0.6625(4) 1.1840(3) 0.0115(13) Uani 1 1 d .
C6 C 0.3327(6) 0.5348(4) 1.0780(3) 0.0155(13) Uani 1 1 d .
H6 H 0.2904 0.5061 1.0248 0.019 Uiso 1 1 calc R
C10 C -0.4452(6) 0.9170(4) 0.9193(3) 0.0126(13) Uani 1 1 d .
C7 C -0.1626(6) 0.7956(4) 0.9893(3) 0.0127(13) Uani 1 1 d .
C12 C -0.3333(6) 0.7605(4) 0.9981(3) 0.0143(13) Uani 1 1 d .
H12 H -0.3515 0.6942 1.0285 0.017 Uiso 1 1 calc R
C8 C -0.1393(7) 0.8946(4) 0.9466(3) 0.0172(14) Uani 1 1 d .
H8 H -0.0251 0.9210 0.9416 0.021 Uiso 1 1 calc R
C21 C 0.2285(6) 0.7644(4) 1.2175(3) 0.0160(14) Uani 1 1 d .
H21A H 0.3080 0.8285 1.2140 0.019 Uiso 1 1 calc R
H21B H 0.2139 0.7521 1.2775 0.019 Uiso 1 1 calc R
C22 C -0.1245(8) 0.7159(5) 1.2186(3) 0.0259(15) Uani 1 1 d .
H22A H -0.0857 0.6382 1.2186 0.039 Uiso 1 1 calc R
H22B H -0.2422 0.7211 1.1906 0.039 Uiso 1 1 calc R
H22C H -0.1239 0.7423 1.2764 0.039 Uiso 1 1 calc R
O1 O -0.7404(5) 0.9437(3) 0.8864(2) 0.0262(12) Uani 1 1 d .
O2 O -0.5655(5) 1.0651(3) 0.8396(2) 0.0274(13) Uani 1 1 d .
N2 N -0.5945(5) 0.9804(4) 0.8798(2) 0.0163(13) Uani 1 1 d .
C4 C 0.5304(6) 0.5207(4) 1.2006(3) 0.0143(13) Uani 1 1 d .
H4 H 0.6259 0.4859 1.2318 0.017 Uiso 1 1 calc R
C5 C 0.4688(6) 0.4817(4) 1.1219(3) 0.0159(13) Uani 1 1 d .
H5 H 0.5207 0.4186 1.0987 0.019 Uiso 1 1 calc R
C11 C -0.4765(6) 0.8209(4) 0.9632(3) 0.0160(14) Uani 1 1 d .
H11 H -0.5914 0.7968 0.9693 0.019 Uiso 1 1 calc R
C3 C 0.4485(6) 0.6121(4) 1.2323(3) 0.0153(14) Uani 1 1 d .
H3 H 0.4855 0.6399 1.2865 0.018 Uiso 1 1 calc R

loop_
_atom_site_aniso_label
_atom_site_aniso_U_11
_atom_site_aniso_U_22
_atom_site_aniso_U_33
_atom_site_aniso_U_23
_atom_site_aniso_U_13
_atom_site_aniso_U_12
I1 0.0127(9) 0.0218(9) 0.0104(9) -0.00087(11) -0.00124(16) 0.00436(11)
Pd1 0.0071(9) 0.0132(9) 0.0087(9) -0.00006(12) -0.00166(17) 0.00132(12)
S1 0.0130(11) 0.0151(11) 0.0116(11) -0.0013(4) -0.0009(5) 0.0020(4)
N1 0.011(2) 0.015(2) 0.014(2) 0.0027(15) 0.0021(17) -0.0028(15)
C9 0.017(3) 0.019(3) 0.015(3) 0.0021(19) 0.0007(19) -0.001(2)
C2 0.012(2) 0.011(3) 0.012(3) 0.0011(18) 0.0022(19) -0.0026(18)
C6 0.013(3) 0.022(3) 0.010(2) 0.0006(19) -0.0014(18) 0.000(2)
C10 0.011(3) 0.018(3) 0.009(2) -0.0031(19) -0.0022(18) 0.0023(19)
C7 0.014(3) 0.018(3) 0.006(2) -0.0041(17) -0.0007(18) 0.0015(18)
C12 0.012(3) 0.012(3) 0.019(3) 0.0000(19) -0.0008(19) -0.0006(18)
C8 0.011(3) 0.024(3) 0.016(3) -0.001(2) -0.001(2) 0.001(2)
C21 0.015(3) 0.017(3) 0.016(3) -0.002(2) -0.003(2) 0.004(2)
C22 0.026(3) 0.036(4) 0.016(3) 0.003(2) 0.007(2) -0.007(2)
O1 0.012(2) 0.040(3) 0.025(2) 0.0013(17) -0.0046(15) 0.0009(16)
O2 0.021(2) 0.031(2) 0.029(2) 0.0117(17) -0.0031(16) 0.0073(16)
N2 0.014(2) 0.026(3) 0.009(2) -0.0059(17) -0.0031(16) 0.0059(17)
C4 0.007(2) 0.020(3) 0.015(3) 0.0055(19) -0.0007(18) -0.0009(18)
C5 0.015(3) 0.014(3) 0.019(3) 0.0024(19) 0.005(2) 0.0004(19)
C11 0.011(3) 0.020(3) 0.017(3) -0.004(2) 0.0017(19) -0.0014(19)
C3 0.011(3) 0.022(3) 0.012(3) 0.0025(19) -0.0005(19) -0.0031(19)

loop_
_atom_type_symbol
_atom_type_description
_atom_type_scat_dispersion_real
_atom_type_scat_dispersion_imag
_atom_type_scat_source
C C 0.0033 0.0016 'International Tables Vol C Tables 4.2.6.8 and 6.1.1.4'
H H 0.0000 0.0000 'International Tables Vol C Tables 4.2.6.8 and 6.1.1.4'
N N 0.0061 0.0033 'International Tables Vol C Tables 4.2.6.8 and 6.1.1.4'
O O 0.0106 0.0060 'International Tables Vol C Tables 4.2.6.8 and 6.1.1.4'
S S 0.1246 0.1234 'International Tables Vol C Tables 4.2.6.8 and 6.1.1.4'
Pd Pd -0.9988 1.0072 'International Tables Vol C Tables 4.2.6.8 and 6.1.1.4'
I I -0.4742 1.8119 'International Tables Vol C Tables 4.2.6.8 and 6.1.1.4'

loop_
_geom_angle_atom_site_label_1
_geom_angle_atom_site_label_2
_geom_angle_atom_site_label_3
_geom_angle
C7 Pd1 N1 173.94(17)
C7 Pd1 S1 89.50(13)
N1 Pd1 S1 84.46(11)
C7 Pd1 I1 87.66(13)
N1 Pd1 I1 98.40(11)
S1 Pd1 I1 174.90(3)
C22 S1 C21 101.5(3)
C22 S1 Pd1 104.69(19)
C21 S1 Pd1 99.57(16)
C2 N1 C6 117.9(4)
C2 N1 Pd1 118.3(3)
C6 N1 Pd1 123.7(3)
C10 C9 C8 119.0(5)
C10 C9 H9 120.5
C8 C9 H9 120.5
N1 C2 C3 122.1(4)
N1 C2 C21 118.8(4)
C3 C2 C21 119.0(4)
N1 C6 C5 122.9(5)
N1 C6 H6 118.5
C5 C6 H6 118.5
C9 C10 C11 122.4(5)
C9 C10 N2 118.9(4)
C11 C10 N2 118.6(4)
C8 C7 C12 118.2(4)
C8 C7 Pd1 120.5(4)
C12 C7 Pd1 121.3(4)
C11 C12 C7 121.5(5)
C11 C12 H12 119.2
C7 C12 H12 119.2
C9 C8 C7 121.1(5)
C9 C8 H8 119.4
C7 C8 H8 119.4
C2 C21 S1 114.8(3)
C2 C21 H21A 108.6
S1 C21 H21A 108.6
C2 C21 H21B 108.6
S1 C21 H21B 108.6
H21A C21 H21B 107.5
S1 C22 H22A 109.5
S1 C22 H22B 109.5
H22A C22 H22B 109.5
S1 C22 H22C 109.5
H22A C22 H22C 109.5
H22B C22 H22C 109.5
O1 N2 O2 123.7(4)
O1 N2 C10 118.0(4)
O2 N2 C10 118.3(4)
C3 C4 C5 118.0(4)
C3 C4 H4 121.0
C5 C4 H4 121.0
C6 C5 C4 119.5(5)
C6 C5 H5 120.2
C4 C5 H5 120.2
C10 C11 C12 117.7(5)
C10 C11 H11 121.1
C12 C11 H11 121.1
C4 C3 C2 119.4(5)
C4 C3 H3 120.3
C2 C3 H3 120.3

loop_
_geom_bond_atom_site_label_1
_geom_bond_atom_site_label_2
_geom_bond_distance
I1 Pd1 2.6144(5)
Pd1 C7 1.984(5)
Pd1 N1 2.152(4)
Pd1 S1 2.2846(12)
S1 C22 1.801(5)
S1 C21 1.814(5)
N1 C2 1.344(6)
N1 C6 1.348(6)
C9 C10 1.380(7)
C9 C8 1.388(7)
C9 H9 0.9500
C2 C3 1.390(7)
C2 C21 1.505(7)
C6 C5 1.368(7)
C6 H6 0.9500
C10 C11 1.384(7)
C10 N2 1.476(6)
C7 C8 1.392(7)
C7 C12 1.408(7)
C12 C11 1.397(7)
C12 H12 0.9500
C8 H8 0.9500
C21 H21A 0.9900
C21 H21B 0.9900
C22 H22A 0.9800
C22 H22B 0.9800
C22 H22C 0.9800
O1 N2 1.228(6)
O2 N2 1.235(6)
C4 C3 1.387(7)
C4 C5 1.387(7)
C4 H4 0.9500
C5 H5 0.9500
C11 H11 0.9500
C3 H3 0.9500

loop_
_geom_torsion_atom_site_label_1
_geom_torsion_atom_site_label_2
_geom_torsion_atom_site_label_3
_geom_torsion_atom_site_label_4
_geom_torsion
C7 Pd1 S1 C22 89.4(3)
N1 Pd1 S1 C22 -90.2(2)
I1 Pd1 S1 C22 145.5(4)
C7 Pd1 S1 C21 -165.9(2)
N1 Pd1 S1 C21 14.5(2)
I1 Pd1 S1 C21 -109.8(4)
C7 Pd1 N1 C2 -12.2(18)
S1 Pd1 N1 C2 -8.6(3)
I1 Pd1 N1 C2 167.1(3)
C7 Pd1 N1 C6 164.4(15)
S1 Pd1 N1 C6 168.0(4)
I1 Pd1 N1 C6 -16.3(4)
C6 N1 C2 C3 2.2(7)
Pd1 N1 C2 C3 179.0(3)
C6 N1 C2 C21 179.7(4)
Pd1 N1 C2 C21 -3.5(6)
C2 N1 C6 C5 -2.8(7)
Pd1 N1 C6 C5 -179.4(4)
C8 C9 C10 C11 1.2(7)
C8 C9 C10 N2 -178.5(4)
N1 Pd1 C7 C8 96.9(17)
S1 Pd1 C7 C8 93.3(4)
I1 Pd1 C7 C8 -82.4(4)
N1 Pd1 C7 C12 -80.7(17)
S1 Pd1 C7 C12 -84.3(4)
I1 Pd1 C7 C12 99.9(4)
C8 C7 C12 C11 1.8(7)
Pd1 C7 C12 C11 179.5(4)
C10 C9 C8 C7 0.6(8)
C12 C7 C8 C9 -2.1(7)
Pd1 C7 C8 C9 -179.8(4)
N1 C2 C21 S1 18.1(6)
C3 C2 C21 S1 -164.4(4)
C22 S1 C21 C2 86.1(4)
Pd1 S1 C21 C2 -21.2(4)
C9 C10 N2 O1 178.5(4)
C11 C10 N2 O1 -1.3(6)
C9 C10 N2 O2 1.0(6)
C11 C10 N2 O2 -178.8(4)
N1 C6 C5 C4 1.3(7)
C3 C4 C5 C6 1.0(7)
C9 C10 C11 C12 -1.5(7)
N2 C10 C11 C12 178.3(4)
C7 C12 C11 C10 0.0(7)
C5 C4 C3 C2 -1.5(7)
N1 C2 C3 C4 -0.1(7)
C21 C2 C3 C4 -177.5(4)
